data_7213427
loop_
_publ_author_name
'Green, Stuart'
'Nelson, Adam'
'Warriner, Stuart'
'Whittaker, Benjamin'

_publ_section_title
;
 Synthesis and investigation of the configurational stability of some
 dimethylammonium borate salts
;
_journal_issue 24
_journal_name_full 'Journal of the Chemical Society, Perkin Transactions 1'
_journal_page_first 4403
_journal_paper_doi 10.1039/b005954o
_journal_year 2000
_chemical_formula_sum 'C20 H28 B N O4'
_chemical_formula_weight 357.24
_chemical_name_systematic
; 
 ? 
;
_space_group_IT_number 61
_symmetry_cell_setting orthorhombic
_symmetry_space_group_name_Hall '-P 2ac 2ab'
_symmetry_space_group_name_H-M 'P b c a'
_atom_sites_solution_hydrogens geom
_atom_sites_solution_primary direct
_atom_sites_solution_secondary difmap
_audit_creation_date 98-11-30
_audit_creation_method 'STADI4, X-RED'
_cell_angle_alpha 90.00
_cell_angle_beta 90.00
_cell_angle_gamma 90.00
_cell_formula_units_Z 8
_cell_length_a 12.9858(4)
_cell_length_b 11.7576(3)
_cell_length_c 25.6292(8)
_cell_measurement_reflns_used 75
_cell_measurement_temperature 180(2)
_cell_measurement_theta_max 39.6
_cell_measurement_theta_min 30.2
_cell_volume 3913.1(2)
_computing_cell_refinement 'STADI4 (STOE, 1996)'
_computing_data_collection 'STADI4 (STOE, 1996)'
_computing_data_reduction 'X-RED  (STOE, 1996)'
_computing_molecular_graphics
;
 PLATON98 (Spek, 1998) and ORTEX (McArdle, 1995)
;
_computing_publication_material 'local program'
_computing_structure_refinement 'SHELXL-97 (Sheldrick, 1997)'
_computing_structure_solution 'SHELXS-97 (Sheldrick, 1990)'
_diffrn_ambient_temperature 180(2)
_diffrn_measured_fraction_theta_full 0.962
_diffrn_measured_fraction_theta_max 0.962
_diffrn_measurement_device_type 'STOE STADI4 4-circle-diffractometer'
_diffrn_measurement_method
; Scan width (omega) = 1.45 - 1.70, scan ratio 2theta:omega = 1.00
  I(Net) and sigma(I) calculated according to Blessing (1987)
;
_diffrn_radiation_collimation '0.8 mm'
_diffrn_radiation_detector 'NaI(Tl) scintillation counter'
_diffrn_radiation_monochromator 'planar graphite'
_diffrn_radiation_polarisn_norm 90
_diffrn_radiation_source 'fine-focus sealed tube'
_diffrn_radiation_type CuK\a
_diffrn_radiation_wavelength 1.54184
_diffrn_reflns_av_R_equivalents 0.0991
_diffrn_reflns_av_sigmaI/netI 0.0726
_diffrn_reflns_limit_h_max 15
_diffrn_reflns_limit_h_min -15
_diffrn_reflns_limit_k_max 13
_diffrn_reflns_limit_k_min -4
_diffrn_reflns_limit_l_max 30
_diffrn_reflns_limit_l_min -30
_diffrn_reflns_number 5132
_diffrn_reflns_theta_full 64.54
_diffrn_reflns_theta_max 64.54
_diffrn_reflns_theta_min 3.45
_diffrn_standards_decay_% 0
_diffrn_standards_interval_time 60
_diffrn_standards_number 3
_exptl_absorpt_coefficient_mu 0.664
_exptl_absorpt_correction_T_max 0.9488
_exptl_absorpt_correction_T_min 0.6915
_exptl_absorpt_correction_type numerical
_exptl_crystal_colour colourless
_exptl_crystal_density_diffrn 1.213
_exptl_crystal_density_method 'not measured'
_exptl_crystal_description prism
_exptl_crystal_F_000 1536
_exptl_crystal_size_max 0.60
_exptl_crystal_size_mid 0.46
_exptl_crystal_size_min 0.08
_refine_diff_density_max 0.212
_refine_diff_density_min -0.278
_refine_diff_density_rms 0.045
_refine_ls_extinction_coef 0.00046(6)
_refine_ls_extinction_expression Fc^*^=kFc[1+0.001xFc^2^\l^3^/sin(2\q)]^-1/4^
_refine_ls_extinction_method SHELXL
_refine_ls_goodness_of_fit_ref 1.086
_refine_ls_hydrogen_treatment mixed
_refine_ls_matrix_type full
_refine_ls_number_parameters 263
_refine_ls_number_reflns 3170
_refine_ls_number_restraints 0
_refine_ls_restrained_S_all 1.086
_refine_ls_R_factor_all 0.0582
_refine_ls_R_factor_gt 0.0415
_refine_ls_shift/su_max 0.001
_refine_ls_shift/su_mean 0.000
_refine_ls_structure_factor_coef Fsqd
_refine_ls_weighting_details 'calc w=1/[\s^2^(Fo^2^)+(0.0447P)^2^+1.7692P] where P=(Fo^2^+2Fc^2^)/3'
_refine_ls_weighting_scheme calc
_refine_ls_wR_factor_gt 0.0991
_refine_ls_wR_factor_ref 0.1098
_reflns_number_gt 2560
_reflns_number_total 3170
_reflns_threshold_expression >2sigma(I)
_cod_data_source_file b005954osup1.cif
_cod_data_source_block ASN81
_cod_depositor_comments
;
The following automatic conversions were performed:

'_symmetry_cell_setting' value 'Orthorhombic' changed to
'orthorhombic' according to
/home/saulius/struct/CIF-dictionaries/cif_core.dic dictionary named
'cif_core.dic' version 2.4.2 from
2011-04-26.

'_exptl_absorpt_correction_type' value 'Numerical'
changed to 'numerical' according to
/home/saulius/struct/CIF-dictionaries/cif_core.dic dictionary named
'cif_core.dic' version 2.4.2 from 2011-04-26.

Automatic conversion script
Id: cif_fix_values 1891 2012-01-12 08:04:46Z andrius 
;
_cod_original_sg_symbol_H-M Pbca
_cod_database_code 7213427
_audit_contact_author 'J. Richter'

loop_
_symmetry_equiv_pos_as_xyz
'x, y, z'
'-x+1/2, y+1/2, z'
'x, -y+1/2, z+1/2'
'-x+1/2, -y, z+1/2'
'-x, -y, -z'
'x-1/2, -y-1/2, -z'
'-x, y-1/2, -z-1/2'
'x-1/2, y, -z-1/2'

loop_
_atom_site_label
_atom_site_type_symbol
_atom_site_fract_x
_atom_site_fract_y
_atom_site_fract_z
_atom_site_U_iso_or_equiv
_atom_site_adp_type
_atom_site_occupancy
_atom_site_symmetry_multiplicity
_atom_site_calc_flag
_atom_site_refinement_flags
_atom_site_disorder_assembly
_atom_site_disorder_group
B1 B 0.51751(16) 0.21434(18) 0.73750(7) 0.0312(5) Uani 1 1 d . . .
O1 O 0.58367(9) 0.17820(10) 0.69305(4) 0.0307(3) Uani 1 1 d . . .
O2 O 0.41254(9) 0.22502(11) 0.71492(5) 0.0354(3) Uani 1 1 d . . .
C1 C 0.52165(12) 0.17455(14) 0.64952(6) 0.0259(4) Uani 1 1 d . . .
C2 C 0.55040(13) 0.14556(14) 0.59942(7) 0.0283(4) Uani 1 1 d . . .
C3 C 0.47079(14) 0.14687(16) 0.56224(7) 0.0351(4) Uani 1 1 d . . .
H3 H 0.4865 0.1292 0.5270 0.042 Uiso 1 1 calc R . .
C4 C 0.37035(15) 0.17308(17) 0.57542(8) 0.0386(5) Uani 1 1 d . . .
H4 H 0.3188 0.1719 0.5491 0.046 Uiso 1 1 calc R . .
C5 C 0.34275(14) 0.20130(16) 0.62644(7) 0.0353(4) Uani 1 1 d . . .
H5 H 0.2737 0.2193 0.6355 0.042 Uiso 1 1 calc R . .
C6 C 0.42031(13) 0.20174(15) 0.66290(7) 0.0290(4) Uani 1 1 d . . .
C7 C 0.66081(13) 0.11518(15) 0.58556(7) 0.0308(4) Uani 1 1 d . . .
H7 H 0.6974 0.0969 0.6189 0.037 Uiso 1 1 calc R . .
C8 C 0.66698(16) 0.01019(18) 0.55085(8) 0.0434(5) Uani 1 1 d . . .
H8A H 0.6300 -0.0528 0.5675 0.065 Uiso 1 1 calc R . .
H8B H 0.7393 -0.0110 0.5458 0.065 Uiso 1 1 calc R . .
H8C H 0.6356 0.0269 0.5169 0.065 Uiso 1 1 calc R . .
C9 C 0.71633(17) 0.21568(18) 0.56061(10) 0.0539(6) Uani 1 1 d . . .
H9A H 0.6818 0.2363 0.5279 0.081 Uiso 1 1 calc R . .
H9B H 0.7879 0.1947 0.5533 0.081 Uiso 1 1 calc R . .
H9C H 0.7149 0.2807 0.5845 0.081 Uiso 1 1 calc R . .
O3 O 0.52389(9) 0.13056(10) 0.78012(4) 0.0308(3) Uani 1 1 d . . .
O4 O 0.54769(10) 0.32443(10) 0.76125(4) 0.0335(3) Uani 1 1 d . . .
C10 C 0.54655(12) 0.18968(15) 0.82495(7) 0.0267(4) Uani 1 1 d . . .
C11 C 0.55513(13) 0.14677(15) 0.87468(7) 0.0293(4) Uani 1 1 d . A .
C12 C 0.57444(14) 0.22747(17) 0.91391(7) 0.0360(4) Uani 1 1 d . . .
H12 H 0.5795 0.2026 0.9491 0.043 Uiso 1 1 calc R . .
C13 C 0.58627(15) 0.34185(17) 0.90293(7) 0.0390(5) Uani 1 1 d . . .
H13 H 0.5989 0.3935 0.9307 0.047 Uiso 1 1 calc R . .
C14 C 0.58008(14) 0.38295(16) 0.85202(7) 0.0349(4) Uani 1 1 d . . .
H14 H 0.5892 0.4613 0.8443 0.042 Uiso 1 1 calc R . .
C15 C 0.56024(13) 0.30470(15) 0.81354(7) 0.0279(4) Uani 1 1 d . . .
C16 C 0.54255(15) 0.02081(16) 0.88583(8) 0.0379(5) Uani 1 1 d . . .
H16A H 0.5529 -0.0227 0.8527 0.046 Uiso 0.545(13) 1 calc PR A 1
H16B H 0.5895 -0.0195 0.8610 0.046 Uiso 0.455(13) 1 d PR A 2
C17A C 0.4375(4) -0.0050(5) 0.9069(5) 0.068(2) Uani 0.545(13) 1 d P A 1
H17A H 0.4328 -0.0861 0.9153 0.102 Uiso 0.545(13) 1 calc PR A 1
H17B H 0.3855 0.0142 0.8807 0.102 Uiso 0.545(13) 1 calc PR A 1
H17C H 0.4255 0.0400 0.9385 0.102 Uiso 0.545(13) 1 calc PR A 1
C18A C 0.6252(6) -0.0182(6) 0.9266(3) 0.0603(18) Uani 0.545(13) 1 d P A 1
H18A H 0.6161 0.0246 0.9591 0.090 Uiso 0.545(13) 1 calc PR A 1
H18B H 0.6943 -0.0039 0.9126 0.090 Uiso 0.545(13) 1 calc PR A 1
H18C H 0.6171 -0.0997 0.9335 0.090 Uiso 0.545(13) 1 calc PR A 1
C17B C 0.4305(4) -0.0150(5) 0.8703(5) 0.058(2) Uani 0.455(13) 1 d P A 2
H17D H 0.4208 -0.0961 0.8774 0.086 Uiso 0.455(13) 1 calc PR A 2
H17E H 0.4199 -0.0005 0.8330 0.086 Uiso 0.455(13) 1 calc PR A 2
H17F H 0.3808 0.0294 0.8906 0.086 Uiso 0.455(13) 1 calc PR A 2
C18B C 0.5688(12) -0.0182(8) 0.9382(4) 0.080(3) Uani 0.455(13) 1 d P A 2
H18D H 0.6408 0.0007 0.9458 0.120 Uiso 0.455(13) 1 calc PR A 2
H18E H 0.5592 -0.1007 0.9404 0.120 Uiso 0.455(13) 1 calc PR A 2
H18F H 0.5240 0.0194 0.9637 0.120 Uiso 0.455(13) 1 calc PR A 2
N1 N 0.65483(12) -0.05110(14) 0.73271(7) 0.0438(4) Uani 1 1 d . . .
H1A H 0.6239 0.0123 0.7187 0.053 Uiso 1 1 calc R . .
H1B H 0.6051 -0.0913 0.7504 0.053 Uiso 1 1 calc R . .
C19 C 0.73261(19) -0.0148(2) 0.76953(9) 0.0682(7) Uani 1 1 d . . .
H19A H 0.7643 -0.0817 0.7858 0.102 Uiso 1 1 calc R . .
H19B H 0.7007 0.0326 0.7965 0.102 Uiso 1 1 calc R . .
H19C H 0.7855 0.0293 0.7512 0.102 Uiso 1 1 calc R . .
C20 C 0.69418(16) -0.12206(19) 0.68983(8) 0.0479(5) Uani 1 1 d . . .
H20A H 0.7491 -0.0812 0.6715 0.072 Uiso 1 1 calc R . .
H20B H 0.6381 -0.1389 0.6654 0.072 Uiso 1 1 calc R . .
H20C H 0.7215 -0.1933 0.7040 0.072 Uiso 1 1 calc R . .

loop_
_atom_site_aniso_label
_atom_site_aniso_U_11
_atom_site_aniso_U_22
_atom_site_aniso_U_33
_atom_site_aniso_U_23
_atom_site_aniso_U_13
_atom_site_aniso_U_12
B1 0.0341(11) 0.0307(11) 0.0288(11) -0.0023(8) -0.0019(8) 0.0036(9)
O1 0.0279(6) 0.0376(7) 0.0267(6) -0.0044(5) -0.0047(5) 0.0048(5)
O2 0.0305(6) 0.0452(8) 0.0306(7) -0.0039(6) 0.0002(5) 0.0074(6)
C1 0.0278(8) 0.0223(8) 0.0274(8) 0.0005(7) -0.0048(7) 0.0002(7)
C2 0.0328(9) 0.0225(9) 0.0295(9) 0.0005(7) -0.0025(7) -0.0013(7)
C3 0.0401(10) 0.0361(10) 0.0291(9) -0.0016(8) -0.0061(8) -0.0009(8)
C4 0.0372(10) 0.0407(11) 0.0380(11) 0.0007(9) -0.0133(8) 0.0009(9)
C5 0.0296(9) 0.0342(10) 0.0421(10) 0.0015(8) -0.0048(8) 0.0024(8)
C6 0.0308(9) 0.0255(9) 0.0306(9) 0.0004(7) -0.0010(7) 0.0017(7)
C7 0.0342(9) 0.0302(9) 0.0281(9) 0.0002(7) -0.0002(7) 0.0017(8)
C8 0.0449(11) 0.0416(11) 0.0437(11) -0.0097(9) 0.0000(9) 0.0063(9)
C9 0.0416(12) 0.0434(13) 0.0767(16) 0.0077(11) 0.0134(11) -0.0020(10)
O3 0.0396(7) 0.0247(6) 0.0280(6) -0.0041(5) -0.0049(5) -0.0005(5)
O4 0.0453(7) 0.0256(6) 0.0294(7) 0.0005(5) -0.0007(5) 0.0023(5)
C10 0.0250(8) 0.0265(9) 0.0288(9) -0.0059(7) -0.0002(7) 0.0007(7)
C11 0.0266(9) 0.0312(10) 0.0301(9) -0.0016(8) 0.0017(7) 0.0001(7)
C12 0.0388(10) 0.0418(11) 0.0275(9) -0.0038(8) -0.0004(8) -0.0003(8)
C13 0.0424(11) 0.0394(11) 0.0351(10) -0.0136(9) 0.0007(8) -0.0020(9)
C14 0.0376(10) 0.0259(9) 0.0413(11) -0.0084(8) 0.0027(8) -0.0016(8)
C15 0.0280(8) 0.0263(9) 0.0295(9) -0.0015(7) 0.0013(7) 0.0022(7)
C16 0.0443(11) 0.0321(10) 0.0373(10) 0.0038(8) 0.0069(8) 0.0004(8)
C17A 0.056(3) 0.052(3) 0.097(7) 0.017(3) 0.012(3) -0.017(2)
C18A 0.069(4) 0.037(3) 0.075(4) 0.012(3) -0.015(3) 0.007(3)
C17B 0.048(3) 0.041(3) 0.083(6) 0.008(3) 0.010(3) -0.016(2)
C18B 0.127(10) 0.057(4) 0.056(4) 0.018(3) -0.019(5) 0.004(6)
N1 0.0353(9) 0.0355(9) 0.0605(11) -0.0045(8) 0.0101(8) -0.0010(7)
C19 0.0517(14) 0.0893(19) 0.0636(14) -0.0222(14) -0.0187(12) 0.0287(14)
C20 0.0474(12) 0.0526(13) 0.0435(11) 0.0017(10) 0.0098(9) 0.0002(10)

loop_
_atom_type_symbol
_atom_type_description
_atom_type_scat_dispersion_real
_atom_type_scat_dispersion_imag
_atom_type_scat_source
C C 0.0181 0.0091 'International Tables Vol C Tables 4.2.6.8 and 6.1.1.4'
H H 0.0000 0.0000 'International Tables Vol C Tables 4.2.6.8 and 6.1.1.4'
B B 0.0090 0.0039 'International Tables Vol C Tables 4.2.6.8 and 6.1.1.4'
O O 0.0492 0.0322 'International Tables Vol C Tables 4.2.6.8 and 6.1.1.4'
N N 0.0311 0.0180 'International Tables Vol C Tables 4.2.6.8 and 6.1.1.4'

loop_
_exptl_crystal_face_index_h
_exptl_crystal_face_index_k
_exptl_crystal_face_index_l
_exptl_crystal_face_perp_dist
0.00 0.00 -1.00 0.0800
0.00 0.00 1.00 0.0800
0.00 -1.00 0.00 0.2300
0.00 2.00 1.00 0.2300
-1.00 0.00 0.00 0.3000
1.00 0.00 1.00 0.2700

loop_
_geom_angle_atom_site_label_1
_geom_angle_atom_site_label_2
_geom_angle_atom_site_label_3
_geom_angle
O3 B1 O4 105.32(13)
O3 B1 O2 113.38(15)
O4 B1 O2 109.18(15)
O3 B1 O1 110.12(15)
O4 B1 O1 114.24(15)
O2 B1 O1 104.81(13)
C1 O1 B1 106.93(13)
C6 O2 B1 107.19(13)
O1 C1 C2 127.11(15)
O1 C1 C6 110.19(14)
C2 C1 C6 122.68(15)
C1 C2 C3 115.40(16)
C1 C2 C7 122.07(15)
C3 C2 C7 122.53(16)
C4 C3 C2 122.05(17)
C3 C4 C5 121.62(17)
C6 C5 C4 116.73(17)
O2 C6 C5 127.66(16)
O2 C6 C1 110.82(14)
C5 C6 C1 121.51(16)
C2 C7 C8 112.12(15)
C2 C7 C9 111.23(15)
C8 C7 C9 110.99(16)
C10 O3 B1 107.08(13)
C15 O4 B1 106.57(13)
O3 C10 C11 127.34(16)
O3 C10 C15 110.02(15)
C11 C10 C15 122.65(16)
C10 C11 C12 115.46(17)
C10 C11 C16 121.59(16)
C12 C11 C16 122.94(17)
C13 C12 C11 122.09(18)
C12 C13 C14 121.42(17)
C15 C14 C13 116.80(17)
O4 C15 C14 127.70(16)
O4 C15 C10 110.73(15)
C14 C15 C10 121.53(16)
C18B C16 C17A 79.5(5)
C18B C16 C11 117.0(4)
C17A C16 C11 111.3(3)
C18B C16 C17B 111.5(5)
C17A C16 C17B 36.1(3)
C11 C16 C17B 108.3(3)
C18B C16 C18A 30.1(4)
C17A C16 C18A 108.9(4)
C11 C16 C18A 109.7(3)
C17B C16 C18A 136.7(4)
C19 N1 C20 114.33(17)

loop_
_geom_bond_atom_site_label_1
_geom_bond_atom_site_label_2
_geom_bond_distance
B1 O3 1.473(2)
B1 O4 1.483(2)
B1 O2 1.486(2)
B1 O1 1.489(2)
O1 C1 1.3766(19)
O2 C6 1.365(2)
C1 C2 1.380(2)
C1 C6 1.397(2)
C2 C3 1.406(2)
C2 C7 1.520(2)
C3 C4 1.382(3)
C4 C5 1.396(3)
C5 C6 1.374(2)
C7 C8 1.524(3)
C7 C9 1.525(3)
O3 C10 1.375(2)
O4 C15 1.370(2)
C10 C11 1.375(2)
C10 C15 1.395(3)
C11 C12 1.405(3)
C11 C16 1.517(3)
C12 C13 1.383(3)
C13 C14 1.394(3)
C14 C15 1.373(2)
C16 C18B 1.460(8)
C16 C17A 1.498(6)
C16 C17B 1.566(7)
C16 C18A 1.567(7)
N1 C19 1.447(3)
N1 C20 1.471(3)
